data_4509361
loop_
_publ_author_name
'Hunger, Jens'
'Krautscheid, Harald'
'Sieler, Joachim'

_publ_section_title
;
 Hydrothermal Synthesis and Structure of Coordination Polymers by
 Combination of Bipyrazole and Aromatic Dicarboxylate Ligands
;
_journal_issue 11
_journal_name_full 'Crystal Growth &amp; Design'
_journal_page_first 4613
_journal_paper_doi 10.1021/cg801282r
_journal_volume 9
_journal_year 2009
_chemical_formula_moiety 'C18 H20 Cd N4 O6'
_chemical_formula_sum 'C18 H20 Cd N4 O6'
_chemical_formula_weight 500.78
_chemical_name_systematic
;
catena-((\m~3~-5-hydroxy-benzene-1,3-dicarboxylato)-aqua-(3,3',5,5'-
tetramethyl-4,4'-bipyrazole)-cadmium(ii))
;
_space_group_IT_number 14
_symmetry_cell_setting monoclinic
_symmetry_space_group_name_Hall '-P 2ybc'
_symmetry_space_group_name_H-M 'P 1 21/c 1'
_atom_sites_solution_hydrogens geom
_atom_sites_solution_primary direct
_atom_sites_solution_secondary difmap
_audit_creation_method SHELXL-97
_cell_angle_alpha 90.00
_cell_angle_beta 98.421(5)
_cell_angle_gamma 90.00
_cell_formula_units_Z 4
_cell_length_a 13.3578(8)
_cell_length_b 18.3162(8)
_cell_length_c 7.7720(5)
_cell_measurement_reflns_used 25900
_cell_measurement_temperature 100(1)
_cell_measurement_theta_max 29.63
_cell_measurement_theta_min 3.255
_cell_volume 1881.03(19)
_computing_cell_refinement 'RECIPE (Stoe & Cie, 2002)'
_computing_data_collection 'WinXpose (Stoe & Cie, 2002)'
_computing_data_reduction 'INTEGRATE (Stoe & Cie, 2002)'
_computing_molecular_graphics 'DIAMOND (Brandenburg, 1999)'
_computing_publication_material 'SHELXL97 and DIAMOND'
_computing_structure_refinement 'SHELXL97 (Sheldrick, 1997)'
_computing_structure_solution 'SHELXS97 (Sheldrick, 1997)'
_diffrn_ambient_temperature 100(1)
_diffrn_measured_fraction_theta_full 0.998
_diffrn_measured_fraction_theta_max 0.998
_diffrn_measurement_device_type 'Stoe IPDS-2T'
_diffrn_measurement_method '\w-scan and \f-scan'
_diffrn_radiation_monochromator graphite
_diffrn_radiation_source 'fine-focus sealed tube'
_diffrn_radiation_type MoK\a
_diffrn_radiation_wavelength 0.71073
_diffrn_reflns_av_R_equivalents 0.0316
_diffrn_reflns_av_sigmaI/netI 0.0161
_diffrn_reflns_limit_h_max 17
_diffrn_reflns_limit_h_min -17
_diffrn_reflns_limit_k_max 24
_diffrn_reflns_limit_k_min 0
_diffrn_reflns_limit_l_max 10
_diffrn_reflns_limit_l_min 0
_diffrn_reflns_number 18066
_diffrn_reflns_theta_full 27.99
_diffrn_reflns_theta_max 27.99
_diffrn_reflns_theta_min 3.28
_exptl_absorpt_coefficient_mu 1.206
_exptl_absorpt_correction_T_max 0.7641
_exptl_absorpt_correction_T_min 0.6565
_exptl_absorpt_correction_type numerical
_exptl_absorpt_process_details
;
[X-RED32 (Stoe & Cie, 2001);
crystal description using FACEIT (Stoe & Cie, 2002);
optimization using equivalent reflections
(X-SHAPE; Stoe & Cie, 1999)]
;
_exptl_crystal_colour colorless
_exptl_crystal_density_diffrn 1.768
_exptl_crystal_density_method 'not measured'
_exptl_crystal_description prism
_exptl_crystal_F_000 1008
_exptl_crystal_size_max 0.47
_exptl_crystal_size_mid 0.34
_exptl_crystal_size_min 0.31
_refine_diff_density_max 0.462
_refine_diff_density_min -0.631
_refine_diff_density_rms 0.058
_refine_ls_extinction_coef 0.0018(2)
_refine_ls_extinction_expression Fc^*^=kFc[1+0.001xFc^2^\l^3^/sin(2\q)]^-1/4^
_refine_ls_extinction_method SHELXL
_refine_ls_goodness_of_fit_ref 0.947
_refine_ls_hydrogen_treatment mixed
_refine_ls_matrix_type full
_refine_ls_number_parameters 303
_refine_ls_number_reflns 4540
_refine_ls_number_restraints 0
_refine_ls_restrained_S_all 0.947
_refine_ls_R_factor_all 0.0204
_refine_ls_R_factor_gt 0.0159
_refine_ls_shift/su_max 0.003
_refine_ls_shift/su_mean 0.000
_refine_ls_structure_factor_coef Fsqd
_refine_ls_weighting_details 'calc w=1/[\s^2^(Fo^2^)+(0.0283P)^2^+0.0000P] where P=(Fo^2^+2Fc^2^)/3'
_refine_ls_weighting_scheme calc
_refine_ls_wR_factor_gt 0.0388
_refine_ls_wR_factor_ref 0.0394
_reflns_number_gt 3947
_reflns_number_total 4540
_reflns_threshold_expression >2sigma(I)
_cod_data_source_file cg801282rsup1.cif
_cod_data_source_block 9
_cod_original_cell_volume 1881.03(18)
_cod_original_sg_symbol_H-M 'P 21/c'
_cod_database_code 4509361

loop_
_symmetry_equiv_pos_as_xyz
'x, y, z'
'-x, y+1/2, -z+1/2'
'-x, -y, -z'
'x, -y-1/2, z-1/2'

loop_
_atom_site_label
_atom_site_type_symbol
_atom_site_fract_x
_atom_site_fract_y
_atom_site_fract_z
_atom_site_U_iso_or_equiv
_atom_site_adp_type
_atom_site_occupancy
_atom_site_symmetry_multiplicity
_atom_site_calc_flag
_atom_site_refinement_flags
C1 C 0.72268(10) -0.16597(7) 0.77119(17) 0.0093(2) Uani 1 1 d .
C2 C 0.81536(10) -0.13055(7) 0.81175(17) 0.0092(2) Uani 1 1 d .
C3 C 0.79389(10) -0.06707(7) 0.90260(17) 0.0103(2) Uani 1 1 d .
C4 C 0.69422(10) -0.23406(8) 0.67104(18) 0.0124(3) Uani 1 1 d .
H4A H 0.6781 -0.2704 0.7466 0.019 Uiso 1 1 calc R
H4B H 0.7485 -0.2495 0.6168 0.019 Uiso 1 1 calc R
H4C H 0.6382 -0.22495 0.5869 0.019 Uiso 1 1 calc R
C5 C 0.86392(10) -0.00630(8) 0.96588(19) 0.0142(3) Uani 1 1 d .
H5A H 0.8297 0.0382 0.9484 0.021 Uiso 1 1 calc R
H5B H 0.9191 -0.0064 0.9045 0.021 Uiso 1 1 calc R
H5C H 0.8869 -0.0126 1.0845 0.021 Uiso 1 1 calc R
C6 C 1.00516(10) -0.15599(7) 0.88205(18) 0.0100(2) Uani 1 1 d .
C7 C 0.91562(10) -0.14815(7) 0.76612(18) 0.0096(2) Uani 1 1 d .
C8 C 0.94629(10) -0.14774(7) 0.59993(18) 0.0108(3) Uani 1 1 d .
C9 C 1.02395(11) -0.16230(8) 1.07540(18) 0.0141(3) Uani 1 1 d .
H9A H 1.0934 -0.1749 1.1123 0.021 Uiso 1 1 calc R
H9B H 0.9811 -0.1995 1.1119 0.021 Uiso 1 1 calc R
H9C H 1.0094 -0.1166 1.1263 0.021 Uiso 1 1 calc R
C10 C 0.88025(11) -0.14395(9) 0.42778(19) 0.0165(3) Uani 1 1 d .
H10A H 0.8988 -0.1023 0.3645 0.025 Uiso 1 1 calc R
H10B H 0.8109 -0.1395 0.4452 0.025 Uiso 1 1 calc R
H10C H 0.8886 -0.1875 0.3630 0.025 Uiso 1 1 calc R
C11 C 0.47647(10) 0.08741(7) 0.72097(17) 0.0103(2) Uani 1 1 d .
C12 C 0.56581(10) 0.12877(7) 0.67422(17) 0.0098(2) Uani 1 1 d .
C13 C 0.56007(10) 0.20455(7) 0.65908(17) 0.0098(2) Uani 1 1 d .
C14 C 0.64180(10) 0.24354(7) 0.61469(17) 0.0092(2) Uani 1 1 d .
C15 C 0.63606(10) 0.32510(7) 0.60177(17) 0.0095(2) Uani 1 1 d .
C16 C 0.72848(10) 0.20684(7) 0.57992(17) 0.0097(2) Uani 1 1 d .
C17 C 0.73362(10) 0.13110(7) 0.59452(17) 0.0091(2) Uani 1 1 d .
C18 C 0.65294(10) 0.09209(7) 0.64422(17) 0.0101(2) Uani 1 1 d .
N1 N 0.69616(8) -0.06420(6) 0.91932(15) 0.0104(2) Uani 1 1 d .
N2 N 0.65392(9) -0.12491(6) 0.83818(15) 0.0101(2) Uani 1 1 d .
N3 N 1.04696(9) -0.15390(6) 0.61179(15) 0.0117(2) Uani 1 1 d .
N4 N 1.08062(9) -0.15898(6) 0.78547(15) 0.0109(2) Uani 1 1 d .
O1 O 0.49605(7) 0.03204(5) 0.82390(12) 0.01051(18) Uani 1 1 d .
O2 O 0.39060(8) 0.10763(6) 0.65810(15) 0.0163(2) Uani 1 1 d .
O3 O 0.71333(7) 0.36033(5) 0.57038(13) 0.01122(19) Uani 1 1 d .
O4 O 0.55517(7) 0.35751(5) 0.62084(14) 0.0132(2) Uani 1 1 d .
O5 O 0.81553(7) 0.09198(5) 0.56122(13) 0.01124(19) Uani 1 1 d .
O6 O 0.74092(8) -0.00295(6) 1.29595(14) 0.0138(2) Uani 1 1 d .
Cd1 Cd 0.627253(7) 0.027826(5) 1.059266(12) 0.00829(4) Uani 1 1 d .
H2N H 0.5945(16) -0.1323(11) 0.837(3) 0.020(5) Uiso 1 1 d .
H4N H 1.1457(15) -0.1578(10) 0.825(2) 0.015(4) Uiso 1 1 d .
H5O H 0.8605(17) 0.1180(13) 0.518(3) 0.034(6) Uiso 1 1 d .
H6A H 0.7122(16) -0.0362(12) 1.331(3) 0.021(5) Uiso 1 1 d .
H6B H 0.7597(18) 0.0245(13) 1.375(3) 0.035(6) Uiso 1 1 d .
H13 H 0.5030 0.2286 0.681 0.014 Uiso 1 1 calc R
H16 H 0.7824 0.2325 0.549 0.017 Uiso 1 1 calc R
H18 H 0.6568 0.0422 0.657 0.019 Uiso 1 1 calc R

loop_
_atom_site_aniso_label
_atom_site_aniso_U_11
_atom_site_aniso_U_22
_atom_site_aniso_U_33
_atom_site_aniso_U_23
_atom_site_aniso_U_13
_atom_site_aniso_U_12
C1 0.0085(6) 0.0101(6) 0.0097(6) 0.0011(5) 0.0025(4) 0.0011(5)
C2 0.0079(6) 0.0100(6) 0.0100(6) 0.0003(5) 0.0017(5) 0.0009(5)
C3 0.0085(6) 0.0103(6) 0.0124(6) 0.0006(5) 0.0018(5) 0.0005(5)
C4 0.0109(6) 0.0123(6) 0.0138(6) -0.0028(5) 0.0013(5) -0.0003(5)
C5 0.0089(6) 0.0126(6) 0.0220(7) -0.0039(5) 0.0053(5) -0.0012(5)
C6 0.0087(6) 0.0076(6) 0.0142(6) -0.0010(5) 0.0030(5) -0.0005(5)
C7 0.0083(6) 0.0080(6) 0.0130(6) -0.0006(5) 0.0035(5) 0.0004(5)
C8 0.0101(6) 0.0094(6) 0.0136(6) 0.0008(5) 0.0040(5) 0.0008(5)
C9 0.0142(6) 0.0152(7) 0.0131(6) -0.0003(5) 0.0025(5) 0.0000(5)
C10 0.0126(6) 0.0236(8) 0.0135(6) 0.0022(6) 0.0029(5) 0.0035(6)
C11 0.0100(6) 0.0080(6) 0.0137(6) -0.0009(5) 0.0042(5) -0.0012(5)
C12 0.0093(6) 0.0102(6) 0.0100(6) 0.0010(5) 0.0018(5) -0.0013(5)
C13 0.0080(6) 0.0100(6) 0.0116(6) 0.0011(5) 0.0025(5) 0.0008(5)
C14 0.0097(6) 0.0085(6) 0.0092(6) 0.0005(5) 0.0014(4) 0.0000(5)
C15 0.0093(6) 0.0092(6) 0.0096(6) 0.0003(5) 0.0004(5) -0.0002(5)
C16 0.0084(6) 0.0102(6) 0.0108(6) 0.0007(5) 0.0023(5) -0.0021(5)
C17 0.0078(6) 0.0112(6) 0.0086(6) -0.0001(5) 0.0019(5) 0.0014(5)
C18 0.0108(6) 0.0083(6) 0.0113(6) 0.0012(5) 0.0024(5) -0.0006(5)
N1 0.0090(5) 0.0086(5) 0.0138(5) -0.0017(4) 0.0026(4) -0.0008(4)
N2 0.0064(5) 0.0096(5) 0.0145(5) -0.0021(4) 0.0025(4) -0.0006(4)
N3 0.0100(5) 0.0124(5) 0.0132(5) 0.0009(4) 0.0035(4) 0.0009(4)
N4 0.0069(5) 0.0126(5) 0.0134(5) -0.0005(4) 0.0022(4) 0.0001(4)
O1 0.0086(4) 0.0093(4) 0.0140(4) 0.0019(4) 0.0029(3) -0.0009(4)
O2 0.0084(4) 0.0132(5) 0.0270(6) 0.0063(4) 0.0016(4) -0.0004(4)
O3 0.0087(4) 0.0090(4) 0.0164(5) 0.0016(4) 0.0034(4) -0.0008(3)
O4 0.0089(4) 0.0098(5) 0.0217(5) 0.0019(4) 0.0050(4) 0.0012(4)
O5 0.0091(4) 0.0098(4) 0.0160(5) 0.0000(4) 0.0059(4) 0.0003(4)
O6 0.0139(5) 0.0118(5) 0.0155(5) 0.0001(4) 0.0014(4) -0.0035(4)
Cd1 0.00633(5) 0.00647(5) 0.01257(5) -0.00074(4) 0.00306(3) -0.00022(4)

loop_
_atom_type_symbol
_atom_type_description
_atom_type_scat_dispersion_real
_atom_type_scat_dispersion_imag
_atom_type_scat_source
C C 0.0033 0.0016 'International Tables Vol C Tables 4.2.6.8 and 6.1.1.4'
H H 0.0000 0.0000 'International Tables Vol C Tables 4.2.6.8 and 6.1.1.4'
N N 0.0061 0.0033 'International Tables Vol C Tables 4.2.6.8 and 6.1.1.4'
O O 0.0106 0.0060 'International Tables Vol C Tables 4.2.6.8 and 6.1.1.4'
Cd Cd -0.8075 1.2024 'International Tables Vol C Tables 4.2.6.8 and 6.1.1.4'

loop_
_geom_angle_atom_site_label_1
_geom_angle_atom_site_label_2
_geom_angle_atom_site_label_3
_geom_angle
_geom_angle_site_symmetry_1
_geom_angle_site_symmetry_3
N2 C1 C2 106.61(12) . .
N2 C1 C4 122.15(12) . .
C2 C1 C4 131.21(12) . .
C1 C2 C3 104.96(12) . .
C1 C2 C7 130.86(12) . .
C3 C2 C7 124.07(12) . .
N1 C3 C2 110.81(12) . .
N1 C3 C5 121.01(12) . .
C2 C3 C5 128.08(12) . .
C1 C4 H4A 109.5 . .
C1 C4 H4B 109.5 . .
H4A C4 H4B 109.5 . .
C1 C4 H4C 109.5 . .
H4A C4 H4C 109.5 . .
H4B C4 H4C 109.5 . .
C3 C5 H5A 109.5 . .
C3 C5 H5B 109.5 . .
H5A C5 H5B 109.5 . .
C3 C5 H5C 109.5 . .
H5A C5 H5C 109.5 . .
H5B C5 H5C 109.5 . .
N4 C6 C7 106.60(12) . .
N4 C6 C9 122.05(12) . .
C7 C6 C9 131.34(13) . .
C6 C7 C8 104.79(12) . .
C6 C7 C2 126.27(12) . .
C8 C7 C2 128.05(12) . .
N3 C8 C7 111.09(12) . .
N3 C8 C10 121.42(12) . .
C7 C8 C10 127.46(12) . .
C6 C9 H9A 109.5 . .
C6 C9 H9B 109.5 . .
H9A C9 H9B 109.5 . .
C6 C9 H9C 109.5 . .
H9A C9 H9C 109.5 . .
H9B C9 H9C 109.5 . .
C8 C10 H10A 109.5 . .
C8 C10 H10B 109.5 . .
H10A C10 H10B 109.5 . .
C8 C10 H10C 109.5 . .
H10A C10 H10C 109.5 . .
H10B C10 H10C 109.5 . .
O2 C11 O1 124.82(12) . .
O2 C11 C12 118.52(12) . .
O1 C11 C12 116.66(11) . .
C18 C12 C13 120.21(13) . .
C18 C12 C11 120.67(12) . .
C13 C12 C11 119.12(12) . .
C14 C13 C12 119.81(13) . .
C14 C13 H13 120.2 . .
C12 C13 H13 120.0 . .
C13 C14 C16 120.22(12) . .
C13 C14 C15 119.65(12) . .
C16 C14 C15 120.12(12) . .
O4 C15 O3 121.19(12) . .
O4 C15 C14 119.87(12) . .
O3 C15 C14 118.95(12) . .
O4 C15 Cd1 61.60(7) . 4_565
O3 C15 Cd1 59.65(7) . 4_565
C14 C15 Cd1 176.76(10) . 4_565
C17 C16 C14 119.69(12) . .
C17 C16 H16 119.9 . .
C14 C16 H16 120.5 . .
O5 C17 C16 122.62(12) . .
O5 C17 C18 117.24(12) . .
C16 C17 C18 120.14(12) . .
C12 C18 C17 119.88(12) . .
C12 C18 H18 119.8 . .
C17 C18 H18 120.3 . .
C3 N1 N2 105.58(11) . .
C3 N1 Cd1 123.20(9) . .
N2 N1 Cd1 131.22(9) . .
C1 N2 N1 112.03(11) . .
C1 N2 H2N 128.9(14) . .
N1 N2 H2N 119.0(14) . .
C8 N3 N4 104.85(11) . .
C6 N4 N3 112.66(11) . .
C6 N4 H4N 126.0(12) . .
N3 N4 H4N 120.7(12) . .
C11 O1 Cd1 122.11(8) . 3_657
C11 O1 Cd1 124.68(8) . .
Cd1 O1 Cd1 100.08(4) 3_657 .
C15 O3 Cd1 92.46(8) . 4_565
C15 O4 Cd1 90.74(8) . 4_565
C17 O5 H5O 113.8(15) . .
Cd1 O6 H6A 99.7(15) . .
Cd1 O6 H6B 123.9(16) . .
H6A O6 H6B 109(2) . .
N1 Cd1 O1 101.60(4) . 3_657
N1 Cd1 O6 86.22(4) . .
O1 Cd1 O6 89.68(4) 3_657 .
N1 Cd1 O1 87.70(4) . .
O1 Cd1 O1 79.92(4) 3_657 .
O6 Cd1 O1 166.66(4) . .
N1 Cd1 O3 115.78(4) . 4_566
O1 Cd1 O3 141.82(3) 3_657 4_566
O6 Cd1 O3 85.48(4) . 4_566
O1 Cd1 O3 107.87(3) . 4_566
N1 Cd1 O4 162.13(4) . 4_566
O1 Cd1 O4 90.41(3) 3_657 4_566
O6 Cd1 O4 107.24(4) . 4_566
O1 Cd1 O4 81.37(3) . 4_566
O3 Cd1 O4 55.54(3) 4_566 4_566
N1 Cd1 C15 141.35(4) . 4_566
O1 Cd1 C15 116.79(4) 3_657 4_566
O6 Cd1 C15 97.78(4) . 4_566
O1 Cd1 C15 94.39(4) . 4_566
O3 Cd1 C15 27.89(4) 4_566 4_566
O4 Cd1 C15 27.67(4) 4_566 4_566

loop_
_geom_bond_atom_site_label_1
_geom_bond_atom_site_label_2
_geom_bond_distance
_geom_bond_site_symmetry_2
C1 N2 1.3492(17) .
C1 C2 1.3923(18) .
C1 C4 1.4897(18) .
C2 C3 1.4113(18) .
C2 C7 1.4705(18) .
C3 N1 1.3317(17) .
C3 C5 1.4903(19) .
C4 H4A 0.9338 .
C4 H4B 0.9338 .
C4 H4C 0.9338 .
C5 H5A 0.9348 .
C5 H5B 0.9348 .
C5 H5C 0.9348 .
C6 N4 1.3432(18) .
C6 C7 1.3955(18) .
C6 C9 1.4913(19) .
C7 C8 1.4111(19) .
C8 N3 1.3392(18) .
C8 C10 1.4925(19) .
C9 H9A 0.9585 .
C9 H9B 0.9585 .
C9 H9C 0.9585 .
C10 H10A 0.9591 .
C10 H10B 0.9591 .
C10 H10C 0.9591 .
C11 O2 1.2358(17) .
C11 O1 1.2944(16) .
C11 C12 1.5024(18) .
C12 C18 1.3927(19) .
C12 C13 1.3941(19) .
C13 C14 1.3897(18) .
C13 H13 0.918 .
C14 C16 1.3990(19) .
C14 C15 1.4984(19) .
C15 O4 1.2604(16) .
C15 O3 1.2708(16) .
C16 C17 1.3928(19) .
C16 H16 0.92 .
C17 O5 1.3639(16) .
C17 C18 1.3939(18) .
C18 H18 0.920 .
N1 N2 1.3596(16) .
N1 Cd1 2.2725(11) .
N2 H2N 0.80(2) .
N3 N4 1.3620(16) .
N4 H4N 0.878(19) .
O1 Cd1 2.2755(10) 3_657
O1 Cd1 2.3419(9) .
O3 Cd1 2.3446(10) 4_565
O4 Cd1 2.3878(10) 4_565
O5 H5O 0.87(2) .
O6 Cd1 2.2779(10) .
O6 H6A 0.79(2) .
O6 H6B 0.81(3) .
